data_1528174
loop_
_publ_author_name
'Walitzi, E.M.'

_publ_section_title
;
 Die Kristallstruktur von Denningit, (Mn, Ca, Zn) Te2 O5. Ein Beispiel
 fuer die Koordination um vierwertiges Tellur
;
_journal_name_full
;
Tschermaks Mineralogische und Petrographische Mitteilungen (-1978)
;
_journal_page_first 241
_journal_page_last 255
_journal_volume 10
_journal_year 1965
_chemical_formula_sum 'Mn O5 Te2'
_chemical_name_systematic 'Mn Te2 O5'
_space_group_IT_number 133
_symmetry_space_group_name_Hall '-P 4ac 2b'
_symmetry_space_group_name_H-M 'P 42/n b c :2'
_cell_angle_alpha 90
_cell_angle_beta 90
_cell_angle_gamma 90
_cell_formula_units_Z 8
_cell_length_a 8.82
_cell_length_b 8.82
_cell_length_c 13.04
_cell_volume 1014.413
_citation_journal_id_ASTM MPMTAG
_cod_data_source_file Walitzi_MPMTAG_1965_1692.cif
_cod_data_source_block Mn1O5Te2
_cod_original_formula_sum 'Mn1 O5 Te2'
_cod_database_code 1528174

loop_
_symmetry_equiv_pos_as_xyz
x,y,z
-y+1/2,x,z+1/2
-x+1/2,-y+1/2,z
y,-x+1/2,z+1/2
x,-y+1/2,-z
y,x,-z+1/2
-x+1/2,y,-z
-y+1/2,-x+1/2,-z+1/2
-x,-y,-z
y-1/2,-x,-z-1/2
x-1/2,y-1/2,-z
-y,x-1/2,-z-1/2
-x,y-1/2,z
-y,-x,z-1/2
x-1/2,-y,z
y-1/2,x-1/2,z-1/2

loop_
_atom_site_label
_atom_site_type_symbol
_atom_site_fract_x
_atom_site_fract_y
_atom_site_fract_z
_atom_site_occupancy
_atom_site_U_iso_or_equiv
Te1 Te+4 0.0377 0.5647 0.3823 1 0.0
Mn1 Mn+2 0.25 0.25 0 1 0.0
O1 O-2 0.163 0.102 0.353 1 0.0
O2 O-2 0.015 0.376 0.445 1 0.0
O3 O-2 0.558 0.558 0.25 1 0.0
Mn2 Mn+2 0.25 0.25 0.25 1 0.0
